data_7100258
_journal_name_full 'Chemical Communications'
_journal_paper_doi 10.1039/b509125j
_journal_year 2005
_chemical_formula_sum 'C26 H20 B2 F8 N2 Pd S2'
_chemical_formula_weight 704.58
_space_group_IT_number 2
_symmetry_cell_setting triclinic
_symmetry_space_group_name_Hall '-P 1'
_symmetry_space_group_name_H-M 'P -1'
_cell_angle_alpha 85.756(2)
_cell_angle_beta 88.366(2)
_cell_angle_gamma 71.6800(10)
_cell_formula_units_Z 2
_cell_length_a 7.9642(5)
_cell_length_b 9.4857(6)
_cell_length_c 17.9043(11)
_cell_measurement_temperature 120(2)
_cell_volume 1280.50(14)
_diffrn_ambient_temperature 120(2)
_exptl_crystal_density_diffrn 1.827
_cod_database_code 7100258

loop_
_symmetry_equiv_pos_as_xyz
'x, y, z'
'-x, -y, -z'

loop_
_atom_site_label
_atom_site_type_symbol
_atom_site_fract_x
_atom_site_fract_y
_atom_site_fract_z
_atom_site_U_iso_or_equiv
_atom_site_adp_type
_atom_site_occupancy
_atom_site_symmetry_multiplicity
_atom_site_calc_flag
_atom_site_refinement_flags
_atom_site_disorder_assembly
_atom_site_disorder_group
Pd1 Pd 0.17217(3) -0.00464(3) 0.279027(13) 0.01667(11) Uani 1 1 d . . .
S1 S 0.45936(11) -0.05841(9) 0.24412(5) 0.01788(19) Uani 1 1 d . . .
S2 S 0.10470(11) 0.20859(9) 0.20301(5) 0.01901(19) Uani 1 1 d . . .
N1 N 0.2517(4) -0.2163(3) 0.33606(16) 0.0177(6) Uani 1 1 d . . .
N2 N -0.0912(4) 0.0751(3) 0.31358(16) 0.0179(6) Uani 1 1 d . . .
C1 C 0.4793(5) -0.1057(4) 0.14517(19) 0.0228(8) Uani 1 1 d . . .
H1A H 0.5904 -0.1872 0.1372 0.027 Uiso 1 1 calc R . .
H1B H 0.3785 -0.1383 0.1313 0.027 Uiso 1 1 calc R . .
C2 C 0.4796(5) 0.0323(4) 0.09862(19) 0.0214(7) Uani 1 1 d . . .
C3 C 0.6417(5) 0.0464(5) 0.0739(2) 0.0260(8) Uani 1 1 d . . .
H3 H 0.7480 -0.0310 0.0865 0.031 Uiso 1 1 calc R . .
C4 C 0.6494(5) 0.1719(5) 0.0312(2) 0.0277(8) Uani 1 1 d . . .
H4 H 0.7605 0.1793 0.0142 0.033 Uiso 1 1 calc R . .
C5 C 0.4955(6) 0.2871(4) 0.0132(2) 0.0275(8) Uani 1 1 d . . .
H5 H 0.5010 0.3729 -0.0164 0.033 Uiso 1 1 calc R . .
C6 C 0.3345(5) 0.2760(4) 0.0386(2) 0.0268(8) Uani 1 1 d . . .
H6 H 0.2296 0.3558 0.0271 0.032 Uiso 1 1 calc R . .
C7 C 0.3236(5) 0.1487(4) 0.08095(19) 0.0225(8) Uani 1 1 d . . .
C8 C 0.1444(5) 0.1437(4) 0.10696(19) 0.0234(8) Uani 1 1 d . . .
H8A H 0.1394 0.0408 0.1069 0.028 Uiso 1 1 calc R . .
H8B H 0.0522 0.2086 0.0727 0.028 Uiso 1 1 calc R . .
C9 C 0.1446(5) -0.2842(4) 0.36966(19) 0.0203(7) Uani 1 1 d . . .
H9 H 0.0206 -0.2381 0.3646 0.024 Uiso 1 1 calc R . .
C10 C 0.2049(5) -0.4204(4) 0.41230(19) 0.0218(7) Uani 1 1 d . . .
H10 H 0.1227 -0.4636 0.4360 0.026 Uiso 1 1 calc R . .
C11 C 0.3816(5) -0.4903(4) 0.41953(19) 0.0201(7) Uani 1 1 d . . .
H11 H 0.4242 -0.5799 0.4504 0.024 Uiso 1 1 calc R . .
C12 C 0.5010(5) -0.4279(4) 0.38041(19) 0.0192(7) Uani 1 1 d . . .
C13 C 0.6857(5) -0.5005(4) 0.3789(2) 0.0219(8) Uani 1 1 d . . .
H13 H 0.7345 -0.5911 0.4083 0.026 Uiso 1 1 calc R . .
C14 C 0.7954(5) -0.4412(4) 0.3351(2) 0.0241(8) Uani 1 1 d . . .
H14 H 0.9186 -0.4927 0.3334 0.029 Uiso 1 1 calc R . .
C15 C 0.7258(5) -0.3053(4) 0.2933(2) 0.0225(8) Uani 1 1 d . . .
H15 H 0.8018 -0.2642 0.2634 0.027 Uiso 1 1 calc R . .
C16 C 0.5484(5) -0.2324(4) 0.29546(19) 0.0192(7) Uani 1 1 d . . .
C17 C 0.4312(5) -0.2905(4) 0.33834(18) 0.0174(7) Uani 1 1 d . . .
C18 C -0.1575(5) 0.0318(4) 0.37648(19) 0.0205(7) Uani 1 1 d . . .
H18 H -0.0789 -0.0358 0.4113 0.025 Uiso 1 1 calc R . .
C19 C -0.3382(5) 0.0809(4) 0.3940(2) 0.0220(7) Uani 1 1 d . . .
H19 H -0.3806 0.0444 0.4391 0.026 Uiso 1 1 calc R . .
C20 C -0.4531(5) 0.1814(4) 0.3460(2) 0.0210(7) Uani 1 1 d . . .
H20 H -0.5769 0.2101 0.3553 0.025 Uiso 1 1 calc R . .
C21 C -0.3853(5) 0.2424(4) 0.28208(19) 0.0201(7) Uani 1 1 d . . .
C22 C -0.4929(5) 0.3597(4) 0.2342(2) 0.0247(8) Uani 1 1 d . . .
H22 H -0.6175 0.3921 0.2412 0.030 Uiso 1 1 calc R . .
C23 C -0.4184(5) 0.4271(4) 0.1777(2) 0.0281(9) Uani 1 1 d . . .
H23 H -0.4919 0.5054 0.1458 0.034 Uiso 1 1 calc R . .
C24 C -0.2343(5) 0.3805(4) 0.1668(2) 0.0257(8) Uani 1 1 d . . .
H24 H -0.1826 0.4309 0.1296 0.031 Uiso 1 1 calc R . .
C25 C -0.1289(5) 0.2614(4) 0.2104(2) 0.0212(7) Uani 1 1 d . . .
C26 C -0.2015(5) 0.1893(4) 0.26810(19) 0.0181(7) Uani 1 1 d . . .
B1 B 0.0661(15) -0.3081(13) 0.1496(7) 0.0288(16) Uani 0.50 1 d PDU A 1
F1 F 0.2224(10) -0.3137(10) 0.1160(7) 0.088(4) Uani 0.50 1 d PDU A 1
F2 F -0.0162(10) -0.1678(7) 0.1747(4) 0.0480(16) Uani 0.50 1 d PDU A 1
F3 F 0.1069(14) -0.4091(11) 0.2125(5) 0.0391(18) Uani 0.50 1 d PDU A 1
F4 F -0.0522(17) -0.3338(18) 0.1035(8) 0.115(5) Uani 0.50 1 d PDU A 1
B1D B 0.0664(15) -0.3146(13) 0.1324(7) 0.0288(16) Uani 0.50 1 d PDU B 2
F1D F 0.1971(13) -0.3787(9) 0.0844(6) 0.083(3) Uani 0.50 1 d PDU B 2
F2D F 0.0568(10) -0.1699(8) 0.1420(6) 0.068(2) Uani 0.50 1 d PDU B 2
F3D F 0.109(2) -0.4039(19) 0.1980(8) 0.102(5) Uani 0.50 1 d PDU B 2
F4D F -0.0916(12) -0.3259(11) 0.1153(6) 0.0452(19) Uani 0.50 1 d PDU B 2
B2 B 0.1429(5) 0.1941(5) 0.4478(2) 0.0208(8) Uani 1 1 d . . .
F5 F 0.1187(3) 0.2790(2) 0.37923(12) 0.0255(5) Uani 1 1 d . . .
F6 F -0.0203(3) 0.1927(3) 0.47641(12) 0.0304(5) Uani 1 1 d . . .
F7 F 0.2254(3) 0.2549(3) 0.49820(13) 0.0345(5) Uani 1 1 d . . .
F8 F 0.2474(3) 0.0491(2) 0.43585(12) 0.0297(5) Uani 1 1 d . . .

loop_
_atom_site_aniso_label
_atom_site_aniso_U_11
_atom_site_aniso_U_22
_atom_site_aniso_U_33
_atom_site_aniso_U_23
_atom_site_aniso_U_13
_atom_site_aniso_U_12
Pd1 0.01767(16) 0.01397(16) 0.01557(16) 0.00254(10) -0.00112(10) -0.00165(11)
S1 0.0199(4) 0.0154(4) 0.0167(4) 0.0020(3) -0.0011(3) -0.0037(3)
S2 0.0200(4) 0.0164(4) 0.0181(4) 0.0026(3) -0.0007(3) -0.0029(3)
N1 0.0196(15) 0.0155(14) 0.0166(14) 0.0002(11) -0.0020(11) -0.0039(12)
N2 0.0205(15) 0.0149(14) 0.0155(14) 0.0005(11) -0.0014(11) -0.0019(12)
C1 0.0279(19) 0.0225(19) 0.0145(16) 0.0011(14) 0.0021(14) -0.0036(16)
C2 0.0270(19) 0.0216(18) 0.0139(16) 0.0010(14) 0.0003(14) -0.0057(15)
C3 0.026(2) 0.031(2) 0.0182(17) 0.0018(15) -0.0014(15) -0.0056(17)
C4 0.032(2) 0.037(2) 0.0178(17) 0.0008(16) 0.0041(15) -0.0166(18)
C5 0.041(2) 0.026(2) 0.0175(17) 0.0028(15) 0.0018(16) -0.0150(18)
C6 0.034(2) 0.0234(19) 0.0189(18) 0.0041(15) -0.0012(16) -0.0045(17)
C7 0.0279(19) 0.0221(18) 0.0157(16) -0.0001(14) -0.0016(14) -0.0055(16)
C8 0.027(2) 0.0248(19) 0.0148(16) 0.0009(14) -0.0009(14) -0.0035(16)
C9 0.0219(18) 0.0176(17) 0.0205(17) 0.0003(14) -0.0011(14) -0.0054(15)
C10 0.030(2) 0.0179(17) 0.0185(17) -0.0015(14) 0.0031(15) -0.0093(16)
C11 0.0294(19) 0.0119(16) 0.0168(16) -0.0003(13) -0.0017(14) -0.0035(15)
C12 0.0241(18) 0.0151(16) 0.0151(16) -0.0020(13) -0.0031(14) -0.0010(14)
C13 0.0250(19) 0.0164(17) 0.0193(17) 0.0003(14) -0.0060(14) 0.0010(15)
C14 0.0202(18) 0.0220(19) 0.0249(19) 0.0002(15) -0.0039(15) 0.0006(15)
C15 0.0204(18) 0.0238(19) 0.0217(18) 0.0021(15) -0.0012(14) -0.0054(15)
C16 0.0242(18) 0.0163(17) 0.0151(16) 0.0023(13) -0.0034(14) -0.0041(15)
C17 0.0208(18) 0.0137(16) 0.0144(16) -0.0022(13) -0.0014(13) -0.0002(14)
C18 0.0249(19) 0.0153(17) 0.0189(17) 0.0011(14) -0.0001(14) -0.0031(15)
C19 0.0260(19) 0.0199(18) 0.0202(17) -0.0015(14) 0.0042(14) -0.0075(15)
C20 0.0204(18) 0.0180(17) 0.0234(18) -0.0051(14) 0.0022(14) -0.0037(15)
C21 0.0211(18) 0.0188(18) 0.0196(17) -0.0028(14) -0.0029(14) -0.0047(15)
C22 0.0199(18) 0.0235(19) 0.0254(19) -0.0020(15) -0.0040(15) 0.0009(15)
C23 0.028(2) 0.025(2) 0.0221(18) 0.0046(16) -0.0060(16) 0.0048(16)
C24 0.030(2) 0.0210(19) 0.0209(18) 0.0020(15) 0.0000(15) -0.0006(16)
C25 0.0233(19) 0.0176(17) 0.0201(17) 0.0011(14) -0.0004(14) -0.0032(15)
C26 0.0198(17) 0.0143(16) 0.0183(16) -0.0039(13) -0.0015(13) -0.0019(14)
B1 0.022(2) 0.031(2) 0.031(5) 0.004(3) -0.001(2) -0.0057(19)
F1 0.040(3) 0.054(5) 0.139(9) 0.054(5) 0.043(4) 0.010(4)
F2 0.043(4) 0.031(3) 0.060(4) 0.004(3) -0.010(3) 0.001(3)
F3 0.033(4) 0.040(4) 0.032(3) 0.007(3) 0.010(3) 0.003(3)
F4 0.097(8) 0.098(8) 0.142(11) -0.034(7) -0.092(8) -0.003(7)
B1D 0.022(2) 0.031(2) 0.031(5) 0.004(3) -0.001(2) -0.0057(19)
F1D 0.072(5) 0.042(5) 0.113(7) 0.014(4) 0.064(5) 0.003(4)
F2D 0.041(4) 0.033(3) 0.133(8) -0.010(4) -0.015(4) -0.012(3)
F3D 0.095(9) 0.093(7) 0.071(6) 0.049(6) -0.003(5) 0.028(7)
F4D 0.039(3) 0.036(4) 0.067(4) 0.010(3) 0.001(3) -0.025(3)
B2 0.020(2) 0.018(2) 0.0219(19) 0.0031(16) -0.0015(16) -0.0036(17)
F5 0.0258(11) 0.0213(11) 0.0251(11) 0.0075(9) -0.0011(9) -0.0032(9)
F6 0.0300(12) 0.0326(12) 0.0282(11) 0.0001(10) 0.0075(9) -0.0102(10)
F7 0.0454(14) 0.0318(13) 0.0308(12) 0.0008(10) -0.0100(11) -0.0181(11)
F8 0.0360(13) 0.0190(11) 0.0257(11) 0.0037(9) -0.0012(9) 0.0021(10)

loop_
_geom_bond_atom_site_label_1
_geom_bond_atom_site_label_2
_geom_bond_distance
_geom_bond_site_symmetry_2
_geom_bond_publ_flag
Pd1 N2 2.086(3) . ?
Pd1 N1 2.100(3) . ?
Pd1 S1 2.2615(9) . ?
Pd1 S2 2.2766(9) . ?
S1 C16 1.774(3) . ?
S1 C1 1.850(3) . ?
S2 C25 1.772(4) . ?
S2 C8 1.855(4) . ?
N1 C9 1.328(5) . ?
N1 C17 1.381(5) . ?
N2 C18 1.323(5) . ?
N2 C26 1.386(4) . ?
C1 C2 1.499(5) . ?
C1 H1A 0.9900 . ?
C1 H1B 0.9900 . ?
C2 C3 1.396(5) . ?
C2 C7 1.404(5) . ?
C3 C4 1.383(6) . ?
C3 H3 0.9500 . ?
C4 C5 1.389(6) . ?
C4 H4 0.9500 . ?
C5 C6 1.380(6) . ?
C5 H5 0.9500 . ?
C6 C7 1.403(5) . ?
C6 H6 0.9500 . ?
C7 C8 1.502(5) . ?
C8 H8A 0.9900 . ?
C8 H8B 0.9900 . ?
C9 C10 1.403(5) . ?
C9 H9 0.9500 . ?
C10 C11 1.359(5) . ?
C10 H10 0.9500 . ?
C11 C12 1.415(5) . ?
C11 H11 0.9500 . ?
C12 C17 1.414(5) . ?
C12 C13 1.415(5) . ?
C13 C14 1.377(5) . ?
C13 H13 0.9500 . ?
C14 C15 1.401(5) . ?
C14 H14 0.9500 . ?
C15 C16 1.365(5) . ?
C15 H15 0.9500 . ?
C16 C17 1.409(5) . ?
C18 C19 1.401(5) . ?
C18 H18 0.9500 . ?
C19 C20 1.364(5) . ?
C19 H19 0.9500 . ?
C20 C21 1.414(5) . ?
C20 H20 0.9500 . ?
C21 C26 1.412(5) . ?
C21 C22 1.417(5) . ?
C22 C23 1.376(6) . ?
C22 H22 0.9500 . ?
C23 C24 1.404(6) . ?
C23 H23 0.9500 . ?
C24 C25 1.379(5) . ?
C24 H24 0.9500 . ?
C25 C26 1.407(5) . ?
B1 F1 1.354(11) . ?
B1 F4 1.359(11) . ?
B1 F2 1.388(11) . ?
B1 F3 1.399(11) . ?
B1D F4D 1.341(11) . ?
B1D F1D 1.349(11) . ?
B1D F2D 1.374(11) . ?
B1D F3D 1.380(11) . ?
B2 F6 1.387(5) . ?
B2 F7 1.388(5) . ?
B2 F8 1.394(5) . ?
B2 F5 1.401(4) . ?
